data_7250325
loop_
_publ_author_name
'Mohan, Sharath'
'Valkonen, Arto'
'Rissanen, Kari'
'Ward, Jas S.'

_publ_section_title
;
 Hierarchical iodine(i) complexes of nicotinamide
;
_journal_issue 20
_journal_name_full CrystEngComm
_journal_page_first 3295
_journal_page_last 3301
_journal_paper_doi 10.1039/D5CE00339C
_journal_volume 27
_journal_year 2025
_chemical_formula_moiety 'C12 H12 Ag N4 O2, F6 P, 2(C2 H3 N)'
_chemical_formula_sum 'C16 H18 Ag F6 N6 O2 P'
_chemical_formula_weight 579.20
_space_group_crystal_system triclinic
_space_group_IT_number 2
_space_group_name_Hall '-P 1'
_space_group_name_H-M_alt 'P -1'
_atom_sites_solution_hydrogens mixed
_atom_sites_solution_primary dual
_audit_creation_date 2023-04-14
_audit_creation_method
;
Olex2 1.2
(compiled 2018.05.29 svn.r3508 for OlexSys, GUI svn.r5506)
;
_audit_update_record
;
2025-03-21 deposited with the CCDC.	2025-04-24 downloaded from the CCDC.
;
_cell_angle_alpha 115.091(2)
_cell_angle_beta 103.4530(10)
_cell_angle_gamma 90.1780(10)
_cell_formula_units_Z 2
_cell_length_a 7.51700(10)
_cell_length_b 12.2366(2)
_cell_length_c 13.2587(2)
_cell_measurement_reflns_used 13454
_cell_measurement_temperature 120(2)
_cell_measurement_theta_max 76.1520
_cell_measurement_theta_min 4.0310
_cell_volume 1066.99(3)
_computing_cell_refinement 'CrysAlisPro 1.171.42.89a (Rigaku OD, 2023)'
_computing_data_collection 'CrysAlisPro 1.171.42.89a (Rigaku OD, 2023)'
_computing_data_reduction 'CrysAlisPro 1.171.42.89a (Rigaku OD, 2023)'
_computing_molecular_graphics 'Olex2 (Dolomanov et al., 2009)'
_computing_publication_material 'Olex2 (Dolomanov et al., 2009)'
_computing_structure_refinement 'ShelXL (Sheldrick, 2015)'
_computing_structure_solution 'ShelXT (Sheldrick, 2015)'
_diffrn_ambient_temperature 120.0
_diffrn_detector 'Hybrid Pixel Array Detector'
_diffrn_detector_area_resol_mean 10.0000
_diffrn_detector_type 'HyPix-Arc 100'
_diffrn_measured_fraction_theta_full 1.000
_diffrn_measured_fraction_theta_max 0.997
_diffrn_measurement_details
;
List of Runs (angles in degrees, time in seconds):

  # Type    Start    End  Width  t~exp~   \w     \q     \k     \f   Frames
#--------------------------------------------------------------------------
  1  \w     82.00 116.00   0.50    0.25    --  101.94-131.00-122.00   68
  2  \w     56.00  97.00   0.50    0.10    --   52.65-131.00-122.00   82
  3  \w     44.00 111.00   0.50    0.25    --  101.94-125.00   0.00  134
  4  \w     89.00 122.00   0.50    0.25    --  101.94-139.00  62.00   66
  5  \w     36.00  88.00   0.50    0.25    --  101.94-125.00  30.00  104
  6  \w     36.00  69.00   0.50    0.25    --  101.94-125.00 120.00   66
  7  \w     39.00  64.00   0.50    0.25    --  101.94-125.00 150.00   50
  8  \w     47.00  72.00   0.50    0.10    --   52.65-139.00  62.00   50
  9  \w     48.00  79.00   0.50    0.25    --  101.94 -99.00 -60.00   62
 10  \w     46.00 104.00   0.50    0.25    --  101.94 -99.00 -90.00  116
 11  \w     47.00 106.00   0.50    0.25    --  101.94 -99.00-180.00  118
 12  \w     35.00  84.00   0.50    0.25    --  101.94 -99.00-120.00   98
 13  \w     60.00 105.00   0.50    0.25    --  101.94 -99.00  30.00   90
 14  \w     59.00 106.00   0.50    0.25    --  101.94 -99.00  90.00   94
 15  \w     37.00  79.00   0.50    0.25    --  101.94 -77.00  30.00   84
 16  \w     53.00  78.00   0.50    0.25    --  101.94 -57.00 120.00   50
 17  \w     46.00  79.00   0.50    0.25    --  101.94 -57.00  90.00   66
 18  \w     90.00 116.00   0.50    0.25    --  101.94 -77.00  30.00   52
 19  \w     26.00  51.00   0.50    0.25    --  101.94 -38.00  60.00   50
 20  \w     25.00  50.00   0.50    0.25    --  101.94 -38.00  90.00   50
 21  \w     25.00  50.00   0.50    0.25    --  101.94 -38.00   0.00   50
 22  \w     25.00  50.00   0.50    0.25    --  101.94 -38.00  30.00   50
 23  \w     26.00  51.00   0.50    0.25    --  101.94 -38.00 -60.00   50
 24  \w     30.00  55.00   0.50    0.25    --  101.94 -57.00 -90.00   50
 25  \w     25.00  50.00   0.50    0.25    --  101.94 -38.00 -90.00   50
 26  \w     72.00 172.00   0.50    0.25    --  101.94  19.00-150.00  200
 27  \w     72.00 172.00   0.50    0.25    --  101.94  19.00 -60.00  200
 28  \w    106.00 132.00   0.50    0.25    --  101.94 131.00 -51.00   52
 29  \w     73.00  98.00   0.50    0.10    --   52.65 139.00 122.00   50
 30  \w    107.00 140.00   0.50    0.25    --  101.94 139.00 122.00   66
 31  \w    123.00 164.00   0.50    0.25    --  101.94 125.00 -30.00   82
 32  \w     28.00 109.00   0.50    0.10    --   52.65  77.00 120.00  162
 33  \w    -54.00 -19.00   0.50    0.25    --  -87.73  57.00  90.00   70
 34  \w    -96.00 -71.00   0.50    0.25    --  -87.73 139.00 122.00   50
 35  \w    -93.00 -68.00   0.50    0.10    --  -54.15 139.00 122.00   50
 36  \w   -106.00 -56.00   0.50    0.25    --  -87.73 131.00 -51.00  100
 37  \w    -83.00 -55.00   0.50    0.10    --  -54.15 131.00 -51.00   56
 38  \w    -53.00 -27.00   0.50    0.25    --  -87.73  57.00 -60.00   52
 39  \w   -164.00 -66.00   0.50    0.25    --  -87.73 -19.00  60.00  196
 40  \w   -136.00-111.00   0.50    0.25    --  -87.73-139.00  62.00   50
 41  \w   -124.00 -72.00   0.50    0.10    --  -54.15-139.00  62.00  104
 42  \w   -125.00 -70.00   0.50    0.10    --  -54.15-131.00-122.00  110
 43  \w   -156.00 -91.00   0.50    0.25    --  -87.73-125.00-180.00  130
 44  \w   -103.00 -38.00   0.50    0.10    --  -54.15 -57.00-150.00  130
;
_diffrn_measurement_device 'four-circle diffractometer'
_diffrn_measurement_device_type 'XtaLAB Synergy R, HyPix-Arc 100'
_diffrn_measurement_method '\w scans'
_diffrn_orient_matrix_type 'CrysAlisPro convention (1999,Acta A55,543-557)'
_diffrn_orient_matrix_UB_11 0.1015757000
_diffrn_orient_matrix_UB_12 0.1131941000
_diffrn_orient_matrix_UB_13 0.0063456000
_diffrn_orient_matrix_UB_21 -0.0442028000
_diffrn_orient_matrix_UB_22 -0.0577021000
_diffrn_orient_matrix_UB_23 -0.1325865000
_diffrn_orient_matrix_UB_31 -0.1809281000
_diffrn_orient_matrix_UB_32 0.0586881000
_diffrn_orient_matrix_UB_33 -0.0042743000
_diffrn_radiation_monochromator mirror
_diffrn_radiation_probe x-ray
_diffrn_radiation_type CuK\a
_diffrn_radiation_wavelength 1.54184
_diffrn_reflns_av_R_equivalents 0.0221
_diffrn_reflns_av_unetI/netI 0.0211
_diffrn_reflns_Laue_measured_fraction_full 1.000
_diffrn_reflns_Laue_measured_fraction_max 0.997
_diffrn_reflns_limit_h_max 7
_diffrn_reflns_limit_h_min -9
_diffrn_reflns_limit_k_max 15
_diffrn_reflns_limit_k_min -13
_diffrn_reflns_limit_l_max 16
_diffrn_reflns_limit_l_min -16
_diffrn_reflns_number 15797
_diffrn_reflns_point_group_measured_fraction_full 1.000
_diffrn_reflns_point_group_measured_fraction_max 0.997
_diffrn_reflns_theta_full 67.684
_diffrn_reflns_theta_max 74.499
_diffrn_reflns_theta_min 4.016
_diffrn_source 'Rotating-anode X-ray tube'
_diffrn_source_type 'PhotonJet R (Cu) X-ray Source'
_exptl_absorpt_coefficient_mu 9.028
_exptl_absorpt_correction_T_max 0.664
_exptl_absorpt_correction_T_min 0.412
_exptl_absorpt_correction_type analytical
_exptl_absorpt_process_details
;
CrysAlisPro 1.171.42.89a (Rigaku Oxford Diffraction, 2023)
Analytical numeric absorption correction using a multifaceted crystal
model based on expressions derived by R.C. Clark & J.S. Reid.
(Clark, R. C. & Reid, J. S. (1995). Acta Cryst. A51, 887-897)
Empirical absorption correction using spherical harmonics,
implemented in SCALE3 ABSPACK scaling algorithm.
;
_exptl_crystal_colour colourless
_exptl_crystal_colour_primary colourless
_exptl_crystal_density_diffrn 1.803
_exptl_crystal_description block
_exptl_crystal_F_000 576
_exptl_crystal_recrystallization_method 'Re-crystallisation from solvent: acetonitrile/diethylether'
_exptl_crystal_size_max 0.143
_exptl_crystal_size_mid 0.087
_exptl_crystal_size_min 0.068
_refine_diff_density_max 0.564
_refine_diff_density_min -0.432
_refine_diff_density_rms 0.078
_refine_ls_extinction_method none
_refine_ls_goodness_of_fit_ref 1.056
_refine_ls_hydrogen_treatment mixed
_refine_ls_matrix_type full
_refine_ls_number_parameters 311
_refine_ls_number_reflns 4349
_refine_ls_number_restraints 0
_refine_ls_restrained_S_all 1.056
_refine_ls_R_factor_all 0.0231
_refine_ls_R_factor_gt 0.0226
_refine_ls_shift/su_max 0.001
_refine_ls_shift/su_mean 0.000
_refine_ls_structure_factor_coef Fsqd
_refine_ls_weighting_details 'w=1/[\s^2^(Fo^2^)+(0.0314P)^2^+0.6009P] where P=(Fo^2^+2Fc^2^)/3'
_refine_ls_weighting_scheme calc
_refine_ls_wR_factor_gt 0.0584
_refine_ls_wR_factor_ref 0.0587
_reflns_Friedel_coverage 0.000
_reflns_number_gt 4236
_reflns_number_total 4349
_reflns_threshold_expression 'I > 2\s(I)'
_cod_data_source_file d5ce00339c2.cif
_cod_data_source_block 2_2MeCN
_cod_depositor_comments 'Adding full bibliography for 7250325--7250334.cif.'
_cod_original_cell_volume 1066.98(3)
_cod_original_sg_symbol_H-M P-1
_cod_database_code 7250325
_shelxl_version_number 2014/6
_shelx_space_group_comment
;
The symmetry employed for this shelxl refinement is uniquely defined
by the following loop, which should always be used as a source of
symmetry information in preference to the above space-group names.
They are only intended as comments.
;
_shelx_estimated_absorpt_t_max 0.571
_shelx_estimated_absorpt_t_min 0.365
_diffrn_oxdiff_digest_frames
;
01ea38f49157bd3936107fb66ff7902bde03710535c
;
_reflns_odcompleteness_completeness 99.72
_reflns_odcompleteness_iscentric 1
_reflns_odcompleteness_theta 74.33
_olex2_refinement_description
;
1. Fixed Uiso
 At 1.2 times of:
  All C(H) groups, All N(H,H) groups
 At 1.5 times of:
  All C(H,H,H) groups
2. Uiso/Uaniso restraints and constraints
Uanis(N211) = Uanis(C212) = Uanis(C214)
3. Others
 Sof(C214)=Sof(C215)=Sof(H21D)=Sof(H21E)=Sof(H21F)=1-FVAR(1)
 Sof(C212)=Sof(C213)=Sof(H21A)=Sof(H21B)=Sof(H21C)=FVAR(1)
4.a Aromatic/amide H refined with riding coordinates:
 C2(H2), C4(H4), C5(H5), C6(H6), C12(H12), C14(H14), C15(H15), C16(H16)
4.b Idealised Me refined as rotating group:
 C203(H20A,H20B,H20C), C213(H21A,H21B,H21C), C215(H21D,H21E,H21F)
;
_olex2_submission_special_instructions 'No special instructions were received'
_oxdiff_exptl_absorpt_empirical_details
;
Empirical correction (ABSPACK) includes:
- Absorption correction using spherical harmonics
- Frame scaling
;
_oxdiff_exptl_absorpt_empirical_full_max 1.118
_oxdiff_exptl_absorpt_empirical_full_min 0.936

loop_
_space_group_symop_operation_xyz
'x, y, z'
'-x, -y, -z'

loop_
_atom_site_label
_atom_site_type_symbol
_atom_site_fract_x
_atom_site_fract_y
_atom_site_fract_z
_atom_site_U_iso_or_equiv
_atom_site_adp_type
_atom_site_occupancy
_atom_site_site_symmetry_order
_atom_site_calc_flag
_atom_site_refinement_flags_posn
_atom_site_refinement_flags_adp
_atom_site_refinement_flags_occupancy
_atom_site_disorder_assembly
_atom_site_disorder_group
Ag1 Ag 0.35299(2) 0.61276(2) 0.54921(2) 0.02550(6) Uani 1 1 d . . . . .
O8 O 0.72468(19) 0.99732(12) 0.56598(12) 0.0248(3) Uani 1 1 d . . . . .
O18 O -0.06823(19) 0.23165(12) 0.51499(11) 0.0243(3) Uani 1 1 d . . . . .
N1 N 0.4463(2) 0.65951(14) 0.42784(14) 0.0193(3) Uani 1 1 d . . . . .
N9 N 0.7667(2) 0.98161(16) 0.39753(16) 0.0245(3) Uani 1 1 d . . . . .
H9A H 0.814(3) 1.057(3) 0.429(2) 0.029 Uiso 1 1 d R . . . .
H9B H 0.751(3) 0.939(3) 0.330(3) 0.029 Uiso 1 1 d R . . . .
N11 N 0.2397(2) 0.56142(14) 0.66100(14) 0.0203(3) Uani 1 1 d . . . . .
N19 N -0.0690(2) 0.23235(16) 0.68542(15) 0.0216(3) Uani 1 1 d . . . . .
H19A H -0.122(3) 0.161(3) 0.651(2) 0.026 Uiso 1 1 d R . . . .
H19B H -0.031(3) 0.268(2) 0.756(2) 0.026 Uiso 1 1 d R . . . .
C2 C 0.5382(2) 0.76985(16) 0.46914(16) 0.0185(3) Uani 1 1 d . . . . .
H2 H 0.5635 0.8208 0.5495 0.022 Uiso 1 1 calc R . . . .
C3 C 0.5983(2) 0.81353(16) 0.40028(16) 0.0183(3) Uani 1 1 d . . . . .
C4 C 0.5583(3) 0.73926(17) 0.28243(16) 0.0213(4) Uani 1 1 d . . . . .
H4 H 0.5964 0.7662 0.2325 0.026 Uiso 1 1 calc R . . . .
C5 C 0.4618(3) 0.62508(18) 0.23886(17) 0.0227(4) Uani 1 1 d . . . . .
H5 H 0.4320 0.5731 0.1585 0.027 Uiso 1 1 calc R . . . .
C6 C 0.4094(2) 0.58801(17) 0.31382(17) 0.0206(4) Uani 1 1 d . . . . .
H6 H 0.3452 0.5093 0.2837 0.025 Uiso 1 1 calc R . . . .
C7 C 0.7025(2) 0.93857(16) 0.46072(16) 0.0195(3) Uani 1 1 d . . . . .
C12 C 0.1395(2) 0.45321(16) 0.61711(16) 0.0183(3) Uani 1 1 d . . . . .
H12 H 0.1146 0.4034 0.5365 0.022 Uiso 1 1 calc R . . . .
C13 C 0.0702(2) 0.41017(16) 0.68344(16) 0.0181(3) Uani 1 1 d . . . . .
C14 C 0.1011(3) 0.48500(18) 0.80064(17) 0.0231(4) Uani 1 1 d . . . . .
H14 H 0.0526 0.4596 0.8484 0.028 Uiso 1 1 calc R . . . .
C15 C 0.2036(3) 0.59698(18) 0.84649(17) 0.0267(4) Uani 1 1 d . . . . .
H15 H 0.2267 0.6496 0.9264 0.032 Uiso 1 1 calc R . . . .
C16 C 0.2724(3) 0.63185(17) 0.77496(17) 0.0238(4) Uani 1 1 d . . . . .
H16 H 0.3452 0.7082 0.8076 0.029 Uiso 1 1 calc R . . . .
C17 C -0.0291(2) 0.28377(16) 0.62171(16) 0.0184(3) Uani 1 1 d . . . . .
P101 P 0.80550(7) 0.76454(5) 0.02166(4) 0.02799(12) Uani 1 1 d . . . . .
F102 F 0.7850(3) 0.65788(16) -0.10289(13) 0.0602(5) Uani 1 1 d . . . . .
F103 F 0.6973(3) 0.67716(18) 0.05461(17) 0.0766(6) Uani 1 1 d . . . . .
F104 F 0.8240(2) 0.86945(13) 0.14897(12) 0.0477(4) Uani 1 1 d . . . . .
F105 F 0.9174(3) 0.85012(18) -0.00801(15) 0.0629(5) Uani 1 1 d . . . . .
F106 F 0.6191(2) 0.8076(2) -0.02326(15) 0.0692(6) Uani 1 1 d . . . . .
F107 F 0.9926(3) 0.71910(19) 0.06871(14) 0.0652(5) Uani 1 1 d . . . . .
N201 N 0.2298(3) 0.36450(17) 0.35642(16) 0.0321(4) Uani 1 1 d . . . . .
C202 C 0.1419(3) 0.27299(19) 0.31540(17) 0.0257(4) Uani 1 1 d . . . . .
C203 C 0.0305(3) 0.1560(2) 0.2651(2) 0.0323(4) Uani 1 1 d . . . . .
H20A H 0.0951 0.1025 0.2956 0.048 Uiso 1 1 calc GR . . . .
H20B H 0.0095 0.1190 0.1811 0.048 Uiso 1 1 calc GR . . . .
H20C H -0.0880 0.1677 0.2848 0.048 Uiso 1 1 calc GR . . . .
N211 N 0.4513(3) 0.85182(18) 0.73373(17) 0.0333(4) Uani 1 1 d . . . . .
C212 C 0.5388(12) 0.9376(8) 0.7896(10) 0.0333(4) Uani 0.59(5) 1 d . . P A 1
C213 C 0.6571(15) 1.0530(12) 0.8605(18) 0.058(4) Uani 0.59(5) 1 d . . P A 1
H21A H 0.7056 1.0792 0.8108 0.087 Uiso 0.59(5) 1 calc GR . P A 1
H21B H 0.7597 1.0423 0.9153 0.087 Uiso 0.59(5) 1 calc GR . P A 1
H21C H 0.5853 1.1147 0.9028 0.087 Uiso 0.59(5) 1 calc GR . P A 1
C214 C 0.5446(17) 0.9362(11) 0.8079(14) 0.0333(4) Uani 0.41(5) 1 d . . P A 2
C215 C 0.659(2) 1.0403(15) 0.906(3) 0.065(5) Uani 0.41(5) 1 d . . P A 2
H21D H 0.7178 1.0899 0.8784 0.097 Uiso 0.41(5) 1 calc GR . P A 2
H21E H 0.7541 1.0118 0.9506 0.097 Uiso 0.41(5) 1 calc GR . P A 2
H21F H 0.5824 1.0892 0.9551 0.097 Uiso 0.41(5) 1 calc GR . P A 2

loop_
_atom_site_aniso_label
_atom_site_aniso_U_11
_atom_site_aniso_U_22
_atom_site_aniso_U_33
_atom_site_aniso_U_23
_atom_site_aniso_U_13
_atom_site_aniso_U_12
Ag1 0.02800(9) 0.02727(9) 0.02701(9) 0.01676(6) 0.00810(6) -0.00318(6)
O8 0.0325(7) 0.0200(6) 0.0212(7) 0.0073(5) 0.0090(5) -0.0036(5)
O18 0.0313(7) 0.0216(6) 0.0190(6) 0.0080(5) 0.0062(5) -0.0043(5)
N1 0.0178(7) 0.0192(7) 0.0227(8) 0.0107(6) 0.0056(6) 0.0010(6)
N9 0.0338(9) 0.0189(8) 0.0219(8) 0.0083(7) 0.0101(7) -0.0032(7)
N11 0.0210(7) 0.0199(7) 0.0225(8) 0.0116(6) 0.0054(6) -0.0003(6)
N19 0.0264(8) 0.0187(8) 0.0201(8) 0.0093(6) 0.0053(6) -0.0022(6)
C2 0.0182(8) 0.0181(8) 0.0203(8) 0.0092(7) 0.0054(7) 0.0007(6)
C3 0.0174(8) 0.0171(8) 0.0223(9) 0.0094(7) 0.0068(7) 0.0033(6)
C4 0.0228(8) 0.0231(9) 0.0216(9) 0.0116(7) 0.0089(7) 0.0037(7)
C5 0.0230(9) 0.0223(9) 0.0191(9) 0.0057(7) 0.0054(7) 0.0021(7)
C6 0.0176(8) 0.0186(8) 0.0244(9) 0.0089(7) 0.0044(7) 0.0012(7)
C7 0.0187(8) 0.0194(9) 0.0241(9) 0.0117(7) 0.0077(7) 0.0031(7)
C12 0.0175(8) 0.0188(8) 0.0197(8) 0.0093(7) 0.0050(7) 0.0015(6)
C13 0.0170(8) 0.0177(8) 0.0212(9) 0.0100(7) 0.0051(7) 0.0025(6)
C14 0.0283(9) 0.0229(9) 0.0215(9) 0.0108(8) 0.0102(7) 0.0018(7)
C15 0.0336(10) 0.0227(9) 0.0201(9) 0.0057(8) 0.0073(8) -0.0010(8)
C16 0.0266(9) 0.0191(9) 0.0239(9) 0.0083(7) 0.0057(7) -0.0010(7)
C17 0.0155(7) 0.0192(8) 0.0222(9) 0.0100(7) 0.0061(7) 0.0023(6)
P101 0.0323(3) 0.0329(3) 0.0171(2) 0.0093(2) 0.00668(19) -0.0014(2)
F102 0.0814(12) 0.0576(10) 0.0244(7) -0.0005(7) 0.0188(7) -0.0079(9)
F103 0.1187(17) 0.0586(11) 0.0595(12) 0.0191(9) 0.0492(12) -0.0202(11)
F104 0.0693(10) 0.0384(8) 0.0233(7) 0.0047(6) 0.0073(6) 0.0093(7)
F105 0.0676(11) 0.0750(12) 0.0504(10) 0.0368(9) 0.0054(8) -0.0282(9)
F106 0.0437(9) 0.1136(16) 0.0433(9) 0.0314(10) 0.0035(7) 0.0228(10)
F107 0.0730(11) 0.0992(14) 0.0377(8) 0.0374(9) 0.0250(8) 0.0485(11)
N201 0.0377(10) 0.0330(10) 0.0280(9) 0.0161(8) 0.0072(8) 0.0009(8)
C202 0.0282(9) 0.0309(11) 0.0206(9) 0.0130(8) 0.0079(8) 0.0063(8)
C203 0.0331(10) 0.0302(11) 0.0314(11) 0.0114(9) 0.0085(9) 0.0005(9)
N211 0.0333(7) 0.0332(7) 0.0345(10) 0.0158(7) 0.0084(7) 0.0022(6)
C212 0.0333(7) 0.0332(7) 0.0345(10) 0.0158(7) 0.0084(7) 0.0022(6)
C213 0.035(3) 0.038(4) 0.070(7) -0.006(4) 0.016(4) -0.002(2)
C214 0.0333(7) 0.0332(7) 0.0345(10) 0.0158(7) 0.0084(7) 0.0022(6)
C215 0.048(5) 0.037(5) 0.079(13) 0.004(6) 0.003(7) -0.004(4)

loop_
_atom_type_symbol
_atom_type_description
_atom_type_scat_dispersion_real
_atom_type_scat_dispersion_imag
_atom_type_scat_source
C C 0.0181 0.0091 'International Tables Vol C Tables 4.2.6.8 and 6.1.1.4'
H H 0.0000 0.0000 'International Tables Vol C Tables 4.2.6.8 and 6.1.1.4'
Ag Ag 0.1306 4.2820 'International Tables Vol C Tables 4.2.6.8 and 6.1.1.4'
F F 0.0727 0.0534 'International Tables Vol C Tables 4.2.6.8 and 6.1.1.4'
N N 0.0311 0.0180 'International Tables Vol C Tables 4.2.6.8 and 6.1.1.4'
O O 0.0492 0.0322 'International Tables Vol C Tables 4.2.6.8 and 6.1.1.4'
P P 0.2955 0.4335 'International Tables Vol C Tables 4.2.6.8 and 6.1.1.4'

loop_
_exptl_crystal_face_index_h
_exptl_crystal_face_index_k
_exptl_crystal_face_index_l
_exptl_crystal_face_perp_dist
1 -1 8 0.0324
1 0 -8 0.0468
-4 4 -3 0.0321
-3 3 5 0.0406
4 -4 -2 0.0279
0 8 -3 0.0574
0 -8 3 0.0495
-4 -5 2 0.0715
5 1 -1 0.0492
4 -5 0 0.0252
-2 -6 1 0.0617
0 7 -1 0.0564
-4 4 0 0.0372
1 -4 -5 0.0469
-4 1 -4 0.0436
-3 4 4 0.0376
3 -2 -5 0.0394
1 7 -7 0.0609
-4 -5 6 0.0675
0 3 -8 0.0515
1 6 2 0.0550
0 -6 -2 0.0480

loop_
_geom_angle_atom_site_label_1
_geom_angle_atom_site_label_2
_geom_angle_atom_site_label_3
_geom_angle
_geom_angle_site_symmetry_1
_geom_angle_site_symmetry_3
_geom_angle_publ_flag
N11 Ag1 N1 175.68(6) . . ?
C2 N1 Ag1 117.23(12) . . ?
C2 N1 C6 118.20(16) . . ?
C6 N1 Ag1 124.47(13) . . ?
H9A N9 H9B 122(3) . . ?
C7 N9 H9A 119.1(18) . . ?
C7 N9 H9B 118(2) . . ?
C12 N11 Ag1 119.46(13) . . ?
C12 N11 C16 117.90(16) . . ?
C16 N11 Ag1 122.57(13) . . ?
H19A N19 H19B 122(3) . . ?
C17 N19 H19A 117.8(18) . . ?
C17 N19 H19B 119.6(18) . . ?
N1 C2 H2 118.4 . . ?
N1 C2 C3 123.24(17) . . ?
C3 C2 H2 118.4 . . ?
C2 C3 C4 118.10(17) . . ?
C2 C3 C7 116.47(16) . . ?
C4 C3 C7 125.44(17) . . ?
C3 C4 H4 120.5 . . ?
C5 C4 C3 118.97(17) . . ?
C5 C4 H4 120.5 . . ?
C4 C5 H5 120.4 . . ?
C6 C5 C4 119.16(18) . . ?
C6 C5 H5 120.4 . . ?
N1 C6 C5 122.32(17) . . ?
N1 C6 H6 118.8 . . ?
C5 C6 H6 118.8 . . ?
O8 C7 N9 122.77(18) . . ?
O8 C7 C3 119.32(17) . . ?
N9 C7 C3 117.90(17) . . ?
N11 C12 H12 118.3 . . ?
N11 C12 C13 123.33(17) . . ?
C13 C12 H12 118.3 . . ?
C12 C13 C14 118.22(17) . . ?
C12 C13 C17 116.43(16) . . ?
C14 C13 C17 125.33(17) . . ?
C13 C14 H14 120.6 . . ?
C15 C14 C13 118.78(18) . . ?
C15 C14 H14 120.6 . . ?
C14 C15 H15 120.3 . . ?
C14 C15 C16 119.45(18) . . ?
C16 C15 H15 120.3 . . ?
N11 C16 C15 122.27(18) . . ?
N11 C16 H16 118.9 . . ?
C15 C16 H16 118.9 . . ?
O18 C17 N19 123.00(17) . . ?
O18 C17 C13 119.28(16) . . ?
N19 C17 C13 117.71(17) . . ?
F102 P101 F103 90.19(10) . . ?
F102 P101 F104 178.18(10) . . ?
F102 P101 F107 89.93(10) . . ?
F103 P101 F104 88.03(9) . . ?
F103 P101 F107 88.04(13) . . ?
F105 P101 F102 90.42(10) . . ?
F105 P101 F103 178.17(12) . . ?
F105 P101 F104 91.36(10) . . ?
F105 P101 F106 91.16(11) . . ?
F105 P101 F107 90.24(11) . . ?
F106 P101 F102 90.32(10) . . ?
F106 P101 F103 90.56(13) . . ?
F106 P101 F104 90.05(9) . . ?
F106 P101 F107 178.58(12) . . ?
F107 P101 F104 89.65(9) . . ?
N201 C202 C203 178.9(2) . . ?
C202 C203 H20A 109.5 . . ?
C202 C203 H20B 109.5 . . ?
C202 C203 H20C 109.5 . . ?
H20A C203 H20B 109.5 . . ?
H20A C203 H20C 109.5 . . ?
H20B C203 H20C 109.5 . . ?
N211 C212 C213 177.8(6) . . ?
C212 C213 H21A 109.5 . . ?
C212 C213 H21B 109.5 . . ?
C212 C213 H21C 109.5 . . ?
H21A C213 H21B 109.5 . . ?
H21A C213 H21C 109.5 . . ?
H21B C213 H21C 109.5 . . ?
N211 C214 C215 176.6(11) . . ?
C214 C215 H21D 109.5 . . ?
C214 C215 H21E 109.5 . . ?
C214 C215 H21F 109.5 . . ?
H21D C215 H21E 109.5 . . ?
H21D C215 H21F 109.5 . . ?
H21E C215 H21F 109.5 . . ?

loop_
_geom_bond_atom_site_label_1
_geom_bond_atom_site_label_2
_geom_bond_distance
_geom_bond_site_symmetry_2
_geom_bond_publ_flag
Ag1 N1 2.1708(16) . ?
Ag1 N11 2.1655(16) . ?
O8 C7 1.238(2) . ?
O18 C17 1.239(2) . ?
N1 C2 1.338(2) . ?
N1 C6 1.345(2) . ?
N9 H9A 0.86(3) . ?
N9 H9B 0.80(3) . ?
N9 C7 1.331(3) . ?
N11 C12 1.340(2) . ?
N11 C16 1.344(3) . ?
N19 H19A 0.84(3) . ?
N19 H19B 0.82(3) . ?
N19 C17 1.329(2) . ?
C2 H2 0.9500 . ?
C2 C3 1.389(3) . ?
C3 C4 1.390(3) . ?
C3 C7 1.503(3) . ?
C4 H4 0.9500 . ?
C4 C5 1.388(3) . ?
C5 H5 0.9500 . ?
C5 C6 1.383(3) . ?
C6 H6 0.9500 . ?
C12 H12 0.9500 . ?
C12 C13 1.388(3) . ?
C13 C14 1.390(3) . ?
C13 C17 1.502(2) . ?
C14 H14 0.9500 . ?
C14 C15 1.382(3) . ?
C15 H15 0.9500 . ?
C15 C16 1.385(3) . ?
C16 H16 0.9500 . ?
P101 F102 1.5832(15) . ?
P101 F103 1.5973(18) . ?
P101 F104 1.6026(14) . ?
P101 F105 1.5676(16) . ?
P101 F106 1.5740(17) . ?
P101 F107 1.6024(16) . ?
N201 C202 1.139(3) . ?
C202 C203 1.456(3) . ?
C203 H20A 0.9800 . ?
C203 H20B 0.9800 . ?
C203 H20C 0.9800 . ?
N211 C212 1.093(9) . ?
N211 C214 1.157(14) . ?
C212 C213 1.465(14) . ?
C213 H21A 0.9800 . ?
C213 H21B 0.9800 . ?
C213 H21C 0.9800 . ?
C214 C215 1.46(2) . ?
C215 H21D 0.9800 . ?
C215 H21E 0.9800 . ?
C215 H21F 0.9800 . ?

loop_
_exptl_oxdiff_crystal_face_indexfrac_h
_exptl_oxdiff_crystal_face_indexfrac_k
_exptl_oxdiff_crystal_face_indexfrac_l
_exptl_oxdiff_crystal_face_x
_exptl_oxdiff_crystal_face_y
_exptl_oxdiff_crystal_face_z
0.7803 -1.3345 7.6173 -0.0235 -0.9674 -0.2520
0.8092 -0.0712 -7.7263 0.0251 0.9927 -0.1176
-3.9469 3.7456 -2.7646 0.0055 0.3249 0.9457
-3.3497 2.5510 5.1281 -0.0190 -0.6791 0.7338
4.2328 -3.6343 -1.5906 0.0085 0.2335 -0.9723
0.1258 7.8563 -2.5799 0.8857 -0.1168 0.4493
-0.0198 -7.8621 2.5565 -0.8757 0.1156 -0.4688
-3.8277 -4.7107 2.4435 -0.9065 0.1170 0.4056
4.8151 0.7881 -1.4063 0.5694 -0.0719 -0.8189
3.6849 -5.2058 0.4505 -0.2121 0.0778 -0.9741
-2.2623 -6.3539 1.0124 -0.9426 0.3324 0.0321
0.1708 7.4883 -1.0224 0.8585 -0.3041 0.4129
-4.2461 3.9299 -0.2399 0.0120 -0.0073 0.9999
1.1192 -3.8111 -5.0874 -0.3500 0.8450 -0.4044
-3.5101 0.9802 -4.1527 -0.2719 0.6492 0.7104
-2.6396 4.4800 3.7363 0.2627 -0.6372 0.7245
3.2694 -2.4651 -5.2992 0.0194 0.7003 -0.7136
0.7969 7.0706 -6.7779 0.8383 0.4554 0.2997
-3.7287 -4.5182 5.8742 -0.8529 -0.3533 0.3843
0.3828 3.0436 -8.4879 0.3295 0.9328 0.1456
0.9983 5.9972 1.9924 0.7929 -0.6543 0.1628
0.0012 -5.9971 -1.9930 -0.6914 0.6102 -0.3437
